data_7058187
loop_
_publ_author_name
'Vos\'ahlo, Petr'
'Schulz, Ji\<r\'i'
'\<Skoch, Karel'
'C\'isa\<rov\'a, Ivana'
'\<St\<epni\<cka, Petr'

_publ_section_title
;
 Synthesis and characterisation of palladium(ii) complexes with hybrid
 phosphinoferrocene ligands bearing additional O-donor substituents
;
_journal_issue 11
_journal_name_full 'New Journal of Chemistry'
_journal_page_first 4463
_journal_paper_doi 10.1039/C9NJ00298G
_journal_volume 43
_journal_year 2019
_chemical_formula_moiety 'C46 H38 Cl2 Fe2 O2 P2 Pd, 2(C H2 Cl2)'
_chemical_formula_sum 'C48 H42 Cl6 Fe2 O2 P2 Pd'
_chemical_formula_weight 1143.55
_space_group_crystal_system triclinic
_space_group_IT_number 2
_space_group_name_Hall '-P 1'
_space_group_name_H-M_alt 'P -1'
_symmetry_space_group_name_Hall '-P 1'
_symmetry_space_group_name_H-M 'P -1'
_atom_sites_solution_hydrogens geom
_atom_sites_solution_primary direct
_atom_sites_solution_secondary difmap
_audit_creation_method SHELXL-2014/7
_audit_update_record
;
2018-11-29 deposited with the CCDC.    2019-02-19 downloaded from the CCDC.
;
_cell_angle_alpha 105.0080(10)
_cell_angle_beta 101.0690(10)
_cell_angle_gamma 108.0470(10)
_cell_formula_units_Z 1
_cell_length_a 9.1991(3)
_cell_length_b 11.0936(3)
_cell_length_c 12.7081(4)
_cell_measurement_reflns_used 9981
_cell_measurement_temperature 150(2)
_cell_measurement_theta_max 27.54
_cell_measurement_theta_min 2.54
_cell_volume 1137.49(6)
_computing_cell_refinement 'SAINT V8.37A (Bruker AXS Inc., 2015)'
_computing_data_collection 'Bruker Instrument Service v2016.1.0.1'
_computing_data_reduction 'SAINT V8.37A (Bruker AXS Inc., 2015)'
_computing_molecular_graphics 'PLATON (Spek, 2003)'
_computing_publication_material 'PLATON (Spek, 2003)'
_computing_structure_refinement 'SHELXL-2014/7 (Sheldrick, 2014)'
_computing_structure_solution 'XT, VERSION 2014/5'
_diffrn_ambient_temperature 150(2)
_diffrn_measured_fraction_theta_full 1.000
_diffrn_measured_fraction_theta_max 0.999
_diffrn_measurement_device_type 'Nonius KappaCCD - Bruker Apex2'
_diffrn_radiation_type MoK\a
_diffrn_radiation_wavelength 0.71073
_diffrn_reflns_av_R_equivalents 0.0182
_diffrn_reflns_av_unetI/netI 0.0173
_diffrn_reflns_Laue_measured_fraction_full 1.000
_diffrn_reflns_Laue_measured_fraction_max 0.999
_diffrn_reflns_limit_h_max 11
_diffrn_reflns_limit_h_min -11
_diffrn_reflns_limit_k_max 14
_diffrn_reflns_limit_k_min -14
_diffrn_reflns_limit_l_max 13
_diffrn_reflns_limit_l_min -16
_diffrn_reflns_number 20022
_diffrn_reflns_point_group_measured_fraction_full 1.000
_diffrn_reflns_point_group_measured_fraction_max 0.999
_diffrn_reflns_theta_full 25.242
_diffrn_reflns_theta_max 27.563
_diffrn_reflns_theta_min 1.737
_exptl_absorpt_coefficient_mu 1.483
_exptl_absorpt_correction_T_max 0.82
_exptl_absorpt_correction_T_min 0.76
_exptl_absorpt_correction_type numerical
_exptl_absorpt_process_details 'Bruker SADABS-2014/5'
_exptl_crystal_colour red
_exptl_crystal_density_diffrn 1.669
_exptl_crystal_description prism
_exptl_crystal_F_000 576
_exptl_crystal_size_max 0.25
_exptl_crystal_size_mid 0.20
_exptl_crystal_size_min 0.14
_refine_diff_density_max 0.749
_refine_diff_density_min -0.593
_refine_diff_density_rms 0.058
_refine_ls_extinction_method none
_refine_ls_goodness_of_fit_ref 1.027
_refine_ls_hydrogen_treatment constr
_refine_ls_matrix_type full
_refine_ls_number_parameters 277
_refine_ls_number_reflns 5253
_refine_ls_number_restraints 0
_refine_ls_restrained_S_all 1.027
_refine_ls_R_factor_all 0.0224
_refine_ls_R_factor_gt 0.0198
_refine_ls_shift/su_max 0.001
_refine_ls_shift/su_mean 0.000
_refine_ls_structure_factor_coef Fsqd
_refine_ls_weighting_details 'w=1/[\s^2^(Fo^2^)+(0.0198P)^2^+0.8747P] where P=(Fo^2^+2Fc^2^)/3'
_refine_ls_weighting_scheme calc
_refine_ls_wR_factor_gt 0.0470
_refine_ls_wR_factor_ref 0.0482
_reflns_Friedel_coverage 0.000
_reflns_number_gt 4874
_reflns_number_total 5253
_reflns_threshold_expression 'I > 2\s(I)'
_cod_data_source_file c9nj00298g3.cif
_cod_data_source_block pv119
_cod_depositor_comments 'Adding full bibliography for 7058185--7058194.cif.'
_cod_database_code 7058187
_shelx_shelxl_version_number 2014/7
_shelx_space_group_comment
;
The symmetry employed for this shelxl refinement is uniquely defined
by the following loop, which should always be used as a source of
symmetry information in preference to the above space-group names.
They are only intended as comments.
;
_shelx_estimated_absorpt_t_min 0.708
_shelx_estimated_absorpt_t_max 0.819

loop_
_space_group_symop_operation_xyz
'x, y, z'
'-x, -y, -z'

loop_
_atom_site_label
_atom_site_type_symbol
_atom_site_fract_x
_atom_site_fract_y
_atom_site_fract_z
_atom_site_U_iso_or_equiv
_atom_site_adp_type
_atom_site_occupancy
_atom_site_site_symmetry_order
_atom_site_calc_flag
_atom_site_refinement_flags_posn
_atom_site_refinement_flags_adp
_atom_site_refinement_flags_occupancy
Pd Pd 0.5000 0.0000 0.5000 0.01015(4) Uani 1 2 d S . P
Fe Fe 0.25498(2) 0.22431(2) 0.68344(2) 0.01215(5) Uani 1 1 d . . .
Cl Cl 0.27312(4) -0.08723(4) 0.34801(3) 0.01728(8) Uani 1 1 d . . .
P P 0.49942(4) 0.21248(4) 0.50623(3) 0.01109(8) Uani 1 1 d . . .
O O 0.2655(2) 0.47033(17) 0.96528(13) 0.0473(4) Uani 1 1 d . . .
C1 C 0.2323(2) 0.25581(17) 0.84308(13) 0.0188(3) Uani 1 1 d . . .
C2 C 0.12612(19) 0.12297(17) 0.76797(13) 0.0181(3) Uani 1 1 d . . .
H2 H 0.0127 0.0877 0.7495 0.022 Uiso 1 1 calc R U .
C3 C 0.22076(19) 0.05363(17) 0.72625(14) 0.0186(3) Uani 1 1 d . . .
H3 H 0.1816 -0.0364 0.6749 0.022 Uiso 1 1 calc R U .
C4 C 0.38470(19) 0.14234(17) 0.77471(13) 0.0179(3) Uani 1 1 d . . .
H4 H 0.4734 0.1213 0.7611 0.021 Uiso 1 1 calc R U .
C5 C 0.39328(19) 0.26742(17) 0.84667(13) 0.0187(3) Uani 1 1 d . . .
H5 H 0.4880 0.3446 0.8893 0.022 Uiso 1 1 calc R U .
C6 C 0.33879(18) 0.25025(15) 0.54956(12) 0.0135(3) Uani 1 1 d . . .
C7 C 0.3514(2) 0.37737(16) 0.62444(13) 0.0173(3) Uani 1 1 d . . .
H7 H 0.4471 0.4549 0.6633 0.021 Uiso 1 1 calc R U .
C8 C 0.1952(2) 0.36649(17) 0.62995(14) 0.0202(3) Uani 1 1 d . . .
H8 H 0.1687 0.4357 0.6735 0.024 Uiso 1 1 calc R U .
C9 C 0.0852(2) 0.23461(18) 0.55930(14) 0.0197(3) Uani 1 1 d . . .
H9 H -0.0272 0.2009 0.5471 0.024 Uiso 1 1 calc R U .
C10 C 0.17276(18) 0.16178(17) 0.51007(13) 0.0161(3) Uani 1 1 d . . .
H10 H 0.1292 0.0708 0.4600 0.019 Uiso 1 1 calc R U .
C11 C 0.1794(2) 0.3622(2) 0.89458(16) 0.0291(4) Uani 1 1 d . . .
H11 H 0.0683 0.3448 0.8704 0.035 Uiso 1 1 calc R U .
C12 C 0.47770(18) 0.22646(15) 0.36521(12) 0.0135(3) Uani 1 1 d . . .
C13 C 0.5819(2) 0.19360(18) 0.30669(14) 0.0227(3) Uani 1 1 d . . .
H13 H 0.6579 0.1622 0.3400 0.027 Uiso 1 1 calc R U .
C14 C 0.5751(2) 0.2065(2) 0.20057(16) 0.0305(4) Uani 1 1 d . . .
H14 H 0.6477 0.1856 0.1621 0.037 Uiso 1 1 calc R U .
C15 C 0.4630(2) 0.24968(19) 0.15042(15) 0.0294(4) Uani 1 1 d . . .
H15 H 0.4591 0.2592 0.0779 0.035 Uiso 1 1 calc R U .
C16 C 0.3566(2) 0.27906(18) 0.20631(15) 0.0266(4) Uani 1 1 d . . .
H16 H 0.2780 0.3068 0.1711 0.032 Uiso 1 1 calc R U .
C17 C 0.3640(2) 0.26826(16) 0.31375(13) 0.0188(3) Uani 1 1 d . . .
H17 H 0.2912 0.2895 0.3519 0.023 Uiso 1 1 calc R U .
C18 C 0.67900(18) 0.35830(15) 0.59755(13) 0.0134(3) Uani 1 1 d . . .
C19 C 0.77521(19) 0.44317(16) 0.55301(14) 0.0169(3) Uani 1 1 d . . .
H19 H 0.7456 0.4275 0.4734 0.020 Uiso 1 1 calc R U .
C20 C 0.9143(2) 0.55065(17) 0.62454(15) 0.0214(3) Uani 1 1 d . . .
H20 H 0.9795 0.6078 0.5934 0.026 Uiso 1 1 calc R U .
C21 C 0.9584(2) 0.57492(17) 0.74059(15) 0.0215(3) Uani 1 1 d . . .
H21 H 1.0538 0.6483 0.7891 0.026 Uiso 1 1 calc R U .
C22 C 0.8626(2) 0.49159(17) 0.78628(14) 0.0200(3) Uani 1 1 d . . .
H22 H 0.8920 0.5086 0.8661 0.024 Uiso 1 1 calc R U .
C23 C 0.72434(19) 0.38376(16) 0.71527(13) 0.0168(3) Uani 1 1 d . . .
H23 H 0.6598 0.3267 0.7467 0.020 Uiso 1 1 calc R U .
C1S C 0.1786(3) 0.9025(2) 1.06276(18) 0.0421(5) Uani 1 1 d . . .
H1S1 H 0.0799 0.8896 1.0863 0.051 Uiso 1 1 calc R U .
H1S2 H 0.2689 0.9742 1.1268 0.051 Uiso 1 1 calc R U .
Cl1S Cl 0.21302(6) 0.75039(5) 1.03437(4) 0.02915(10) Uani 1 1 d . . .
Cl2S Cl 0.15852(7) 0.95419(5) 0.94312(4) 0.03868(12) Uani 1 1 d . . .

loop_
_atom_site_aniso_label
_atom_site_aniso_U_11
_atom_site_aniso_U_22
_atom_site_aniso_U_33
_atom_site_aniso_U_23
_atom_site_aniso_U_13
_atom_site_aniso_U_12
Pd 0.00923(8) 0.01127(8) 0.01064(8) 0.00456(6) 0.00301(6) 0.00404(6)
Fe 0.01292(11) 0.01549(11) 0.01125(10) 0.00611(8) 0.00526(8) 0.00730(9)
Cl 0.01382(17) 0.01739(18) 0.01678(17) 0.00406(14) -0.00112(13) 0.00571(14)
P 0.01136(17) 0.01222(18) 0.01143(17) 0.00535(14) 0.00441(13) 0.00505(14)
O 0.0515(10) 0.0425(9) 0.0369(8) -0.0058(7) 0.0128(7) 0.0195(8)
C1 0.0210(8) 0.0269(9) 0.0128(7) 0.0092(6) 0.0077(6) 0.0110(7)
C2 0.0162(8) 0.0256(8) 0.0172(7) 0.0127(7) 0.0074(6) 0.0082(7)
C3 0.0199(8) 0.0190(8) 0.0214(8) 0.0119(6) 0.0065(6) 0.0090(7)
C4 0.0173(8) 0.0254(8) 0.0186(8) 0.0138(7) 0.0067(6) 0.0122(7)
C5 0.0173(8) 0.0263(8) 0.0122(7) 0.0079(6) 0.0030(6) 0.0075(7)
C6 0.0146(7) 0.0169(7) 0.0128(7) 0.0079(6) 0.0060(5) 0.0075(6)
C7 0.0223(8) 0.0160(7) 0.0194(8) 0.0091(6) 0.0102(6) 0.0097(6)
C8 0.0274(9) 0.0252(8) 0.0228(8) 0.0149(7) 0.0146(7) 0.0194(7)
C9 0.0168(8) 0.0325(9) 0.0182(8) 0.0146(7) 0.0074(6) 0.0143(7)
C10 0.0144(7) 0.0231(8) 0.0119(7) 0.0075(6) 0.0042(6) 0.0070(6)
C11 0.0327(10) 0.0355(10) 0.0238(9) 0.0083(8) 0.0141(8) 0.0170(9)
C12 0.0162(7) 0.0121(7) 0.0122(7) 0.0047(6) 0.0057(6) 0.0041(6)
C13 0.0231(9) 0.0290(9) 0.0211(8) 0.0090(7) 0.0109(7) 0.0137(7)
C14 0.0329(10) 0.0381(11) 0.0232(9) 0.0100(8) 0.0184(8) 0.0112(9)
C15 0.0441(11) 0.0269(9) 0.0144(8) 0.0101(7) 0.0095(7) 0.0066(8)
C16 0.0384(10) 0.0249(9) 0.0179(8) 0.0102(7) 0.0029(7) 0.0147(8)
C17 0.0230(8) 0.0194(8) 0.0163(8) 0.0061(6) 0.0058(6) 0.0111(7)
C18 0.0125(7) 0.0123(7) 0.0167(7) 0.0052(6) 0.0044(6) 0.0060(6)
C19 0.0169(7) 0.0173(7) 0.0177(8) 0.0077(6) 0.0055(6) 0.0065(6)
C20 0.0184(8) 0.0180(8) 0.0271(9) 0.0096(7) 0.0081(7) 0.0035(7)
C21 0.0164(8) 0.0161(8) 0.0246(9) 0.0015(7) 0.0025(6) 0.0032(6)
C22 0.0214(8) 0.0201(8) 0.0160(8) 0.0031(6) 0.0037(6) 0.0081(7)
C23 0.0174(8) 0.0162(7) 0.0167(7) 0.0055(6) 0.0063(6) 0.0057(6)
C1S 0.0770(17) 0.0346(11) 0.0269(10) 0.0170(9) 0.0253(11) 0.0256(12)
Cl1S 0.0332(2) 0.0318(2) 0.0214(2) 0.01035(18) 0.00468(17) 0.01201(19)
Cl2S 0.0594(3) 0.0399(3) 0.0288(2) 0.0181(2) 0.0178(2) 0.0265(3)

loop_
_atom_type_symbol
_atom_type_description
_atom_type_scat_dispersion_real
_atom_type_scat_dispersion_imag
_atom_type_scat_source
C C 0.0033 0.0016 'International Tables Vol C Tables 4.2.6.8 and 6.1.1.4'
H H 0.0000 0.0000 'International Tables Vol C Tables 4.2.6.8 and 6.1.1.4'
O O 0.0106 0.0060 'International Tables Vol C Tables 4.2.6.8 and 6.1.1.4'
P P 0.1023 0.0942 'International Tables Vol C Tables 4.2.6.8 and 6.1.1.4'
Cl Cl 0.1484 0.1585 'International Tables Vol C Tables 4.2.6.8 and 6.1.1.4'
Fe Fe 0.3463 0.8444 'International Tables Vol C Tables 4.2.6.8 and 6.1.1.4'
Pd Pd -0.9988 1.0072 'International Tables Vol C Tables 4.2.6.8 and 6.1.1.4'

loop_
_geom_angle_atom_site_label_1
_geom_angle_atom_site_label_2
_geom_angle_atom_site_label_3
_geom_angle
_geom_angle_site_symmetry_1
_geom_angle_site_symmetry_3
Cl Pd Cl 180.0 . 2_656
Cl Pd P 93.509(13) . 2_656
Cl Pd P 86.491(13) 2_656 2_656
Cl Pd P 86.491(13) . .
Cl Pd P 93.509(13) 2_656 .
P Pd P 180.0 2_656 .
C2 Fe C1 41.41(7) . .
C2 Fe C10 118.99(7) . .
C1 Fe C10 154.94(6) . .
C2 Fe C6 156.68(7) . .
C1 Fe C6 161.53(7) . .
C10 Fe C6 41.24(6) . .
C2 Fe C9 103.95(7) . .
C1 Fe C9 119.21(7) . .
C10 Fe C9 40.79(6) . .
C6 Fe C9 68.82(6) . .
C2 Fe C8 121.02(7) . .
C1 Fe C8 105.78(7) . .
C10 Fe C8 68.69(7) . .
C6 Fe C8 68.69(6) . .
C9 Fe C8 40.62(7) . .
C2 Fe C3 40.68(6) . .
C1 Fe C3 68.76(7) . .
C10 Fe C3 106.61(7) . .
C6 Fe C3 123.05(6) . .
C9 Fe C3 121.70(7) . .
C8 Fe C3 157.69(7) . .
C2 Fe C7 158.68(7) . .
C1 Fe C7 123.48(7) . .
C10 Fe C7 69.10(6) . .
C6 Fe C7 41.08(6) . .
C9 Fe C7 68.50(7) . .
C8 Fe C7 40.53(6) . .
C3 Fe C7 160.13(6) . .
C2 Fe C5 69.23(6) . .
C1 Fe C5 41.11(6) . .
C10 Fe C5 162.05(6) . .
C6 Fe C5 125.90(6) . .
C9 Fe C5 156.67(7) . .
C8 Fe C5 122.57(7) . .
C3 Fe C5 68.39(7) . .
C7 Fe C5 109.40(7) . .
C2 Fe C4 68.42(6) . .
C1 Fe C4 68.31(6) . .
C10 Fe C4 125.04(7) . .
C6 Fe C4 110.34(6) . .
C9 Fe C4 159.65(7) . .
C8 Fe C4 159.46(7) . .
C3 Fe C4 40.47(6) . .
C7 Fe C4 125.15(7) . .
C5 Fe C4 40.21(7) . .
C6 P C12 104.97(7) . .
C6 P C18 104.10(7) . .
C12 P C18 104.34(7) . .
C6 P Pd 115.27(5) . .
C12 P Pd 110.13(5) . .
C18 P Pd 116.84(5) . .
C2 C1 C5 107.96(14) . .
C2 C1 C11 124.21(16) . .
C5 C1 C11 127.48(16) . .
C2 C1 Fe 69.20(9) . .
C5 C1 Fe 70.58(9) . .
C11 C1 Fe 120.52(12) . .
C3 C2 C1 107.79(14) . .
C3 C2 Fe 70.57(9) . .
C1 C2 Fe 69.38(9) . .
C3 C2 H2 126.1 . .
C1 C2 H2 126.1 . .
Fe C2 H2 125.5 . .
C2 C3 C4 108.21(15) . .
C2 C3 Fe 68.74(9) . .
C4 C3 Fe 70.43(9) . .
C2 C3 H3 125.9 . .
C4 C3 H3 125.9 . .
Fe C3 H3 126.5 . .
C5 C4 C3 108.65(14) . .
C5 C4 Fe 69.55(9) . .
C3 C4 Fe 69.10(9) . .
C5 C4 H4 125.7 . .
C3 C4 H4 125.7 . .
Fe C4 H4 127.3 . .
C4 C5 C1 107.40(14) . .
C4 C5 Fe 70.24(9) . .
C1 C5 Fe 68.31(9) . .
C4 C5 H5 126.3 . .
C1 C5 H5 126.3 . .
Fe C5 H5 126.7 . .
C7 C6 C10 107.45(13) . .
C7 C6 P 126.17(12) . .
C10 C6 P 126.27(12) . .
C7 C6 Fe 69.66(9) . .
C10 C6 Fe 69.01(8) . .
P C6 Fe 129.51(8) . .
C8 C7 C6 107.87(14) . .
C8 C7 Fe 69.62(9) . .
C6 C7 Fe 69.26(8) . .
C8 C7 H7 126.1 . .
C6 C7 H7 126.1 . .
Fe C7 H7 126.6 . .
C7 C8 C9 108.54(14) . .
C7 C8 Fe 69.84(9) . .
C9 C8 Fe 69.67(9) . .
C7 C8 H8 125.7 . .
C9 C8 H8 125.7 . .
Fe C8 H8 126.3 . .
C8 C9 C10 108.21(14) . .
C8 C9 Fe 69.72(9) . .
C10 C9 Fe 69.16(9) . .
C8 C9 H9 125.9 . .
C10 C9 H9 125.9 . .
Fe C9 H9 126.8 . .
C9 C10 C6 107.93(14) . .
C9 C10 Fe 70.05(9) . .
C6 C10 Fe 69.75(8) . .
C9 C10 H10 126.0 . .
C6 C10 H10 126.0 . .
Fe C10 H10 125.7 . .
O C11 C1 125.26(19) . .
O C11 H11 117.4 . .
C1 C11 H11 117.4 . .
C17 C12 C13 119.03(14) . .
C17 C12 P 123.35(12) . .
C13 C12 P 117.62(12) . .
C14 C13 C12 120.44(16) . .
C14 C13 H13 119.8 . .
C12 C13 H13 119.8 . .
C15 C14 C13 120.26(17) . .
C15 C14 H14 119.9 . .
C13 C14 H14 119.9 . .
C14 C15 C16 119.74(16) . .
C14 C15 H15 120.1 . .
C16 C15 H15 120.1 . .
C15 C16 C17 120.44(17) . .
C15 C16 H16 119.8 . .
C17 C16 H16 119.8 . .
C12 C17 C16 120.07(16) . .
C12 C17 H17 120.0 . .
C16 C17 H17 120.0 . .
C19 C18 C23 118.90(14) . .
C19 C18 P 121.79(12) . .
C23 C18 P 119.29(11) . .
C20 C19 C18 120.33(15) . .
C20 C19 H19 119.8 . .
C18 C19 H19 119.8 . .
C21 C20 C19 120.42(15) . .
C21 C20 H20 119.8 . .
C19 C20 H20 119.8 . .
C20 C21 C22 119.82(15) . .
C20 C21 H21 120.1 . .
C22 C21 H21 120.1 . .
C23 C22 C21 120.01(15) . .
C23 C22 H22 120.0 . .
C21 C22 H22 120.0 . .
C22 C23 C18 120.52(15) . .
C22 C23 H23 119.7 . .
C18 C23 H23 119.7 . .
Cl2S C1S Cl1S 111.92(11) . .
Cl2S C1S H1S1 109.2 . .
Cl1S C1S H1S1 109.2 . .
Cl2S C1S H1S2 109.2 . .
Cl1S C1S H1S2 109.2 . .
H1S1 C1S H1S2 107.9 . .

loop_
_geom_bond_atom_site_label_1
_geom_bond_atom_site_label_2
_geom_bond_distance
_geom_bond_site_symmetry_2
Pd Cl 2.2925(4) .
Pd Cl 2.2925(4) 2_656
Pd P 2.3396(4) 2_656
Pd P 2.3396(4) .
Fe C2 2.0278(16) .
Fe C1 2.0302(15) .
Fe C10 2.0374(15) .
Fe C6 2.0474(15) .
Fe C9 2.0492(15) .
Fe C8 2.0498(16) .
Fe C3 2.0519(16) .
Fe C7 2.0527(16) .
Fe C5 2.0605(15) .
Fe C4 2.0696(15) .
P C6 1.7997(15) .
P C12 1.8170(15) .
P C18 1.8244(15) .
O C11 1.205(2) .
C1 C2 1.435(2) .
C1 C5 1.437(2) .
C1 C11 1.462(2) .
C2 C3 1.418(2) .
C2 H2 0.9500 .
C3 C4 1.426(2) .
C3 H3 0.9500 .
C4 C5 1.420(2) .
C4 H4 0.9500 .
C5 H5 0.9500 .
C6 C7 1.438(2) .
C6 C10 1.439(2) .
C7 C8 1.421(2) .
C7 H7 0.9500 .
C8 C9 1.423(3) .
C8 H8 0.9500 .
C9 C10 1.424(2) .
C9 H9 0.9500 .
C10 H10 0.9500 .
C11 H11 0.9500 .
C12 C17 1.390(2) .
C12 C13 1.398(2) .
C13 C14 1.384(2) .
C13 H13 0.9500 .
C14 C15 1.382(3) .
C14 H14 0.9500 .
C15 C16 1.383(3) .
C15 H15 0.9500 .
C16 C17 1.392(2) .
C16 H16 0.9500 .
C17 H17 0.9500 .
C18 C19 1.394(2) .
C18 C23 1.400(2) .
C19 C20 1.390(2) .
C19 H19 0.9500 .
C20 C21 1.382(2) .
C20 H20 0.9500 .
C21 C22 1.392(2) .
C21 H21 0.9500 .
C22 C23 1.386(2) .
C22 H22 0.9500 .
C23 H23 0.9500 .
C1S Cl2S 1.756(2) .
C1S Cl1S 1.771(2) .
C1S H1S1 0.9900 .
C1S H1S2 0.9900 .
